data_1506769
loop_
_publ_author_name
'Okamoto, Toshihiro'
'Kudoh, Kenichi'
'Wakamiya, Atsushi'
'Yamaguchi, Shigehiro'

_publ_section_title
;
 General synthesis of thiophene and selenophene-based heteroacenes.
;
_journal_issue 23
_journal_name_full 'Organic letters'
_journal_page_first 5301
_journal_page_last 5304
_journal_paper_doi 10.1021/ol0523650
_journal_volume 7
_journal_year 2005
_chemical_formula_sum 'C16 H8 Se4'
_chemical_formula_weight 516.06
_chemical_name_systematic
; 
 ? 
;
_space_group_IT_number 14
_symmetry_cell_setting monoclinic
_symmetry_space_group_name_Hall '-P 2yab'
_symmetry_space_group_name_H-M 'P 1 21/a 1'
_atom_sites_solution_hydrogens geom
_atom_sites_solution_primary direct
_atom_sites_solution_secondary difmap
_audit_creation_method SHELXL-97
_cell_angle_alpha 90.00
_cell_angle_beta 101.258(7)
_cell_angle_gamma 90.00
_cell_formula_units_Z 4
_cell_length_a 12.632(8)
_cell_length_b 7.864(4)
_cell_length_c 14.964(10)
_cell_measurement_reflns_used 4275
_cell_measurement_temperature 173(2)
_cell_measurement_theta_max 27.4835
_cell_measurement_theta_min 3.0677
_cell_volume 1457.9(15)
_computing_molecular_graphics 'ORTEP 3 for windows'
_computing_structure_refinement 'SHELXL-97 (Sheldrick, 1997)'
_computing_structure_solution 'SHELXS-97 (Sheldrick, 1990)'
_diffrn_ambient_temperature 173(2)
_diffrn_measured_fraction_theta_full 0.963
_diffrn_measured_fraction_theta_max 0.963
_diffrn_measurement_device_type 'Rigaku Mercury diffractometer'
_diffrn_radiation_monochromator graphite
_diffrn_radiation_source 'fine-focus sealed tube'
_diffrn_radiation_type MoK\a
_diffrn_radiation_wavelength 0.71070
_diffrn_reflns_av_R_equivalents 0.0719
_diffrn_reflns_av_sigmaI/netI 0.0575
_diffrn_reflns_limit_h_max 14
_diffrn_reflns_limit_h_min -15
_diffrn_reflns_limit_k_max 8
_diffrn_reflns_limit_k_min -9
_diffrn_reflns_limit_l_max 17
_diffrn_reflns_limit_l_min -17
_diffrn_reflns_number 8281
_diffrn_reflns_theta_full 25.00
_diffrn_reflns_theta_max 25.00
_diffrn_reflns_theta_min 3.07
_exptl_absorpt_coefficient_mu 10.050
_exptl_absorpt_correction_T_max 1.0000
_exptl_absorpt_correction_T_min 0.8763
_exptl_absorpt_correction_type empirical
_exptl_crystal_colour red
_exptl_crystal_density_diffrn 2.351
_exptl_crystal_density_method 'not measured'
_exptl_crystal_description block
_exptl_crystal_F_000 960
_exptl_crystal_size_max 0.20
_exptl_crystal_size_mid 0.20
_exptl_crystal_size_min 0.20
_refine_diff_density_max 2.496
_refine_diff_density_min -1.337
_refine_diff_density_rms 0.197
_refine_ls_extinction_method none
_refine_ls_goodness_of_fit_ref 1.085
_refine_ls_hydrogen_treatment none
_refine_ls_matrix_type full
_refine_ls_number_parameters 181
_refine_ls_number_reflns 2467
_refine_ls_number_restraints 0
_refine_ls_restrained_S_all 1.085
_refine_ls_R_factor_all 0.0521
_refine_ls_R_factor_gt 0.0510
_refine_ls_shift/su_max 0.000
_refine_ls_shift/su_mean 0.000
_refine_ls_structure_factor_coef Fsqd
_refine_ls_weighting_details 'calc w=1/[\s^2^(Fo^2^)+(0.0644P)^2^+9.6846P] where P=(Fo^2^+2Fc^2^)/3'
_refine_ls_weighting_scheme calc
_refine_ls_wR_factor_gt 0.1309
_refine_ls_wR_factor_ref 0.1320
_reflns_number_gt 2368
_reflns_number_total 2467
_reflns_threshold_expression >2sigma(I)
_cod_data_source_file ol0523650si20050930_091958.cif
_cod_data_source_block compound_2d
_cod_original_cell_volume 1457.8(15)
_cod_original_sg_symbol_H-M P21/a
_cod_database_code 1506769

loop_
_symmetry_equiv_pos_as_xyz
'x, y, z'
'-x+1/2, y+1/2, -z'
'-x, -y, -z'
'x-1/2, -y-1/2, z'

loop_
_atom_site_label
_atom_site_type_symbol
_atom_site_fract_x
_atom_site_fract_y
_atom_site_fract_z
_atom_site_U_iso_or_equiv
_atom_site_adp_type
_atom_site_occupancy
_atom_site_symmetry_multiplicity
_atom_site_calc_flag
_atom_site_refinement_flags
Se1 Se 0.69924(5) 0.10578(8) 0.18647(4) 0.0248(2) Uani 1 1 d .
C1 C 0.6624(5) 0.0100(8) 0.0693(4) 0.0228(13) Uani 1 1 d .
C2 C 0.6750(5) 0.0832(10) -0.0119(4) 0.0304(15) Uani 1 1 d .
H1 H 0.7066 0.1926 -0.0127 0.037 Uiso 1 1 calc R
C3 C 0.6409(5) -0.0051(10) -0.0917(5) 0.0332(16) Uani 1 1 d .
H2 H 0.6498 0.0434 -0.1479 0.040 Uiso 1 1 calc R
C4 C 0.5936(5) -0.1641(10) -0.0909(4) 0.0309(15) Uani 1 1 d .
H3 H 0.5718 -0.2240 -0.1466 0.037 Uiso 1 1 calc R
C5 C 0.5780(5) -0.2360(9) -0.0114(5) 0.0287(14) Uani 1 1 d .
H4 H 0.5430 -0.3431 -0.0123 0.034 Uiso 1 1 calc R
C6 C 0.6142(5) -0.1503(8) 0.0725(4) 0.0232(13) Uani 1 1 d .
C7 C 0.6056(5) -0.2040(8) 0.1617(4) 0.0228(12) Uani 1 1 d .
Se2 Se 0.55305(6) -0.42236(8) 0.18779(5) 0.0345(2) Uani 1 1 d .
Se3 Se 0.45228(5) -0.32382(9) 0.29335(4) 0.0281(2) Uani 1 1 d .
C8 C 0.5690(5) -0.2008(7) 0.3648(4) 0.0192(11) Uani 1 1 d .
C9 C 0.5804(5) -0.1836(8) 0.4632(4) 0.0209(12) Uani 1 1 d .
C10 C 0.5154(5) -0.2551(8) 0.5190(4) 0.0254(13) Uani 1 1 d .
H5 H 0.4577 -0.3290 0.4940 0.031 Uiso 1 1 calc R
C11 C 0.5362(6) -0.2170(9) 0.6116(4) 0.0296(14) Uani 1 1 d .
H6 H 0.4918 -0.2637 0.6499 0.036 Uiso 1 1 calc R
C12 C 0.6218(6) -0.1107(8) 0.6483(4) 0.0296(15) Uani 1 1 d .
H7 H 0.6351 -0.0864 0.7117 0.036 Uiso 1 1 calc R
C13 C 0.6873(6) -0.0403(9) 0.5952(4) 0.0283(14) Uani 1 1 d .
H8 H 0.7463 0.0304 0.6211 0.034 Uiso 1 1 calc R
C14 C 0.6646(5) -0.0756(8) 0.5017(4) 0.0228(13) Uani 1 1 d .
Se4 Se 0.74112(4) 0.00939(8) 0.41473(4) 0.0219(2) Uani 1 1 d .
C15 C 0.6413(5) -0.1115(7) 0.3266(4) 0.0185(11) Uani 1 1 d .
C16 C 0.6442(5) -0.0940(7) 0.2305(4) 0.0207(12) Uani 1 1 d .

loop_
_atom_site_aniso_label
_atom_site_aniso_U_11
_atom_site_aniso_U_22
_atom_site_aniso_U_33
_atom_site_aniso_U_23
_atom_site_aniso_U_13
_atom_site_aniso_U_12
Se1 0.0292(4) 0.0285(4) 0.0173(4) -0.0001(2) 0.0063(3) -0.0097(2)
C1 0.017(3) 0.033(3) 0.019(3) -0.003(3) 0.005(2) -0.005(2)
C2 0.022(3) 0.050(4) 0.020(3) 0.006(3) 0.007(2) -0.002(3)
C3 0.026(3) 0.055(5) 0.021(3) 0.005(3) 0.010(3) 0.008(3)
C4 0.029(3) 0.048(4) 0.015(3) -0.006(3) 0.004(2) 0.008(3)
C5 0.027(3) 0.031(3) 0.029(3) -0.010(3) 0.007(3) 0.000(3)
C6 0.020(3) 0.032(3) 0.020(3) 0.001(2) 0.009(2) 0.007(2)
C7 0.025(3) 0.027(3) 0.019(3) -0.004(2) 0.009(2) -0.004(2)
Se2 0.0557(5) 0.0215(4) 0.0268(4) -0.0070(3) 0.0094(3) -0.0071(3)
Se3 0.0303(4) 0.0316(4) 0.0219(4) 0.0013(3) 0.0041(3) -0.0129(3)
C8 0.022(3) 0.018(3) 0.016(3) -0.002(2) 0.003(2) 0.001(2)
C9 0.023(3) 0.025(3) 0.016(3) 0.002(2) 0.007(2) 0.007(2)
C10 0.027(3) 0.022(3) 0.028(3) 0.011(3) 0.009(3) 0.006(2)
C11 0.038(3) 0.031(3) 0.024(3) 0.008(3) 0.015(3) 0.013(3)
C12 0.047(4) 0.030(3) 0.013(3) 0.003(3) 0.011(3) 0.015(3)
C13 0.038(4) 0.027(3) 0.017(3) 0.002(3) 0.000(3) 0.010(3)
C14 0.030(3) 0.024(3) 0.014(3) 0.002(2) 0.005(2) 0.008(2)
Se4 0.0206(3) 0.0267(4) 0.0180(4) -0.0031(2) 0.0027(2) -0.0041(2)
C15 0.021(3) 0.023(3) 0.012(3) 0.000(2) 0.005(2) -0.001(2)
C16 0.019(3) 0.022(3) 0.022(3) 0.004(2) 0.007(2) 0.003(2)

loop_
_atom_type_symbol
_atom_type_description
_atom_type_scat_dispersion_real
_atom_type_scat_dispersion_imag
_atom_type_scat_source
C C 0.0033 0.0016 'International Tables Vol C Tables 4.2.6.8 and 6.1.1.4'
H H 0.0000 0.0000 'International Tables Vol C Tables 4.2.6.8 and 6.1.1.4'
Se Se -0.0929 2.2259 'International Tables Vol C Tables 4.2.6.8 and 6.1.1.4'

loop_
_geom_angle_atom_site_label_1
_geom_angle_atom_site_label_2
_geom_angle_atom_site_label_3
_geom_angle
C1 Se1 C16 87.2(3)
C2 C1 C6 121.9(6)
C2 C1 Se1 127.1(5)
C6 C1 Se1 111.0(4)
C3 C2 C1 118.9(7)
C2 C3 C4 120.7(6)
C5 C4 C3 121.1(6)
C4 C5 C6 119.8(6)
C1 C6 C5 117.6(6)
C1 C6 C7 114.2(6)
C5 C6 C7 128.2(6)
C16 C7 C6 116.1(6)
C16 C7 Se2 120.3(5)
C6 C7 Se2 123.5(5)
C7 Se2 Se3 95.56(18)
C8 Se3 Se2 94.78(18)
C15 C8 C9 115.7(5)
C15 C8 Se3 122.3(4)
C9 C8 Se3 121.7(4)
C14 C9 C10 119.1(6)
C14 C9 C8 113.0(5)
C10 C9 C8 127.8(6)
C11 C10 C9 119.3(6)
C12 C11 C10 120.2(6)
C13 C12 C11 121.7(6)
C12 C13 C14 118.1(6)
C9 C14 C13 121.6(6)
C9 C14 Se4 112.5(4)
C13 C14 Se4 125.9(5)
C14 Se4 C15 86.7(3)
C8 C15 C16 127.8(5)
C8 C15 Se4 112.1(4)
C16 C15 Se4 120.0(4)
C7 C16 C15 127.9(6)
C7 C16 Se1 111.5(5)
C15 C16 Se1 120.4(4)

loop_
_geom_bond_atom_site_label_1
_geom_bond_atom_site_label_2
_geom_bond_distance
Se1 C1 1.882(6)
Se1 C16 1.888(6)
C1 C2 1.381(9)
C1 C6 1.405(9)
C2 C3 1.375(10)
C3 C4 1.387(11)
C4 C5 1.366(10)
C5 C6 1.420(9)
C6 C7 1.424(9)
C7 C16 1.360(9)
C7 Se2 1.909(6)
Se2 Se3 2.3454(14)
Se3 C8 1.907(6)
C8 C15 1.363(8)
C8 C9 1.457(8)
C9 C14 1.395(9)
C9 C10 1.399(9)
C10 C11 1.392(9)
C11 C12 1.392(11)
C12 C13 1.370(10)
C13 C14 1.400(9)
C14 Se4 1.888(6)
Se4 C15 1.893(6)
C15 C16 1.453(8)

loop_
_geom_torsion_atom_site_label_1
_geom_torsion_atom_site_label_2
_geom_torsion_atom_site_label_3
_geom_torsion_atom_site_label_4
_geom_torsion
C16 Se1 C1 C2 178.4(6)
C16 Se1 C1 C6 0.8(4)
C6 C1 C2 C3 -1.2(10)
Se1 C1 C2 C3 -178.5(5)
C1 C2 C3 C4 0.7(10)
C2 C3 C4 C5 1.1(10)
C3 C4 C5 C6 -2.4(10)
C2 C1 C6 C5 -0.1(9)
Se1 C1 C6 C5 177.6(4)
C2 C1 C6 C7 -178.6(6)
Se1 C1 C6 C7 -0.9(6)
C4 C5 C6 C1 1.9(9)
C4 C5 C6 C7 -179.9(6)
C1 C6 C7 C16 0.4(8)
C5 C6 C7 C16 -177.9(6)
C1 C6 C7 Se2 -175.4(4)
C5 C6 C7 Se2 6.3(9)
C16 C7 Se2 Se3 45.0(5)
C6 C7 Se2 Se3 -139.4(5)
C7 Se2 Se3 C8 -51.9(3)
Se2 Se3 C8 C15 39.2(5)
Se2 Se3 C8 C9 -146.7(4)
C15 C8 C9 C14 0.3(8)
Se3 C8 C9 C14 -174.1(4)
C15 C8 C9 C10 177.4(6)
Se3 C8 C9 C10 3.0(8)
C14 C9 C10 C11 0.1(9)
C8 C9 C10 C11 -176.9(6)
C9 C10 C11 C12 -0.9(9)
C10 C11 C12 C13 0.3(10)
C11 C12 C13 C14 1.2(9)
C10 C9 C14 C13 1.5(9)
C8 C9 C14 C13 178.9(5)
C10 C9 C14 Se4 -179.3(4)
C8 C9 C14 Se4 -1.9(6)
C12 C13 C14 C9 -2.1(9)
C12 C13 C14 Se4 178.8(5)
C9 C14 Se4 C15 2.2(4)
C13 C14 Se4 C15 -178.6(6)
C9 C8 C15 C16 -174.8(5)
Se3 C8 C15 C16 -0.4(9)
C9 C8 C15 Se4 1.4(7)
Se3 C8 C15 Se4 175.8(3)
C14 Se4 C15 C8 -2.0(5)
C14 Se4 C15 C16 174.6(5)
C6 C7 C16 C15 176.7(6)
Se2 C7 C16 C15 -7.3(9)
C6 C7 C16 Se1 0.3(7)
Se2 C7 C16 Se1 176.2(3)
C8 C15 C16 C7 -26.6(10)
Se4 C15 C16 C7 157.5(5)
C8 C15 C16 Se1 149.5(5)
Se4 C15 C16 Se1 -26.4(6)
C1 Se1 C16 C7 -0.6(5)
C1 Se1 C16 C15 -177.4(5)

loop_
_cod_related_entry_id
_cod_related_entry_database
_cod_related_entry_code
1 ChemSpider 21156952
